data_7701294
loop_
_publ_author_name
'Senevirathna, Dimuthu C.'
'Werrett, Melissa V.'
'Kubeil, Manja'
'Stephan, Holger'
'Andrews, Philip C.'

_publ_section_title
;
 Synthesis, structural characterisation, and cytotoxicity studies of Bi,
 W, and Mo containing homo- and hetero-bimetallic polyoxometalates.
;
_journal_issue 42
_journal_name_full 'Dalton transactions (Cambridge, England : 2003)'
_journal_page_first 15962
_journal_page_last 15969
_journal_paper_doi 10.1039/c9dt03288f
_journal_volume 48
_journal_year 2019
_chemical_formula_moiety 'H182 Mo36 O128, 49(O), 4(N)'
_chemical_formula_sum 'H182 Mo36 N4 O177'
_chemical_formula_weight 6525.20
_space_group_crystal_system monoclinic
_space_group_IT_number 15
_space_group_name_Hall '-C 2yc'
_space_group_name_H-M_alt 'C 1 2/c 1'
_symmetry_space_group_name_Hall '-C 2yc'
_symmetry_space_group_name_H-M 'C 1 2/c 1'
_atom_sites_solution_hydrogens geom
_audit_creation_date 2019-08-08
_audit_creation_method
;
Olex2 1.2
(compiled 2018.05.29 svn.r3508 for OlexSys, GUI svn.r5506)
;
_audit_update_record
;
2019-09-08 deposited with the CCDC.    2019-09-25 downloaded from the CCDC.
;
_cell_angle_alpha 90
_cell_angle_beta 124.448(2)
_cell_angle_gamma 90
_cell_formula_units_Z 4
_cell_length_a 39.510(2)
_cell_length_b 19.6993(10)
_cell_length_c 25.1554(13)
_cell_measurement_reflns_used 20275
_cell_measurement_temperature 173(2)
_cell_measurement_theta_max 30.380
_cell_measurement_theta_min 1.862
_cell_volume 16145.6(15)
_computing_cell_refinement
;
CrysAlisPro, Agilent Technologies,
Version 1.171.35.15 (release 03-08-2011 CrysAlis171 .NET)
(compiled Aug  3 2011,13:03:54)
;
_computing_data_collection
;
CrysAlisPro, Agilent Technologies,
Version 1.171.35.15 (release 03-08-2011 CrysAlis171 .NET)
(compiled Aug  3 2011,13:03:54)
;
_computing_data_reduction
;
CrysAlisPro, Agilent Technologies,
Version 1.171.35.15 (release 03-08-2011 CrysAlis171 .NET)
(compiled Aug  3 2011,13:03:54)
;
_computing_molecular_graphics 'Olex2 (Dolomanov et al., 2009)'
_computing_publication_material 'Olex2 (Dolomanov et al., 2009)'
_computing_structure_refinement 'ShelXL (Sheldrick, 2015)'
_computing_structure_solution 'SHELXS-97 (Sheldrick, 1990)'
_diffrn_ambient_temperature 173.15
_diffrn_measured_fraction_theta_full 0.997
_diffrn_measured_fraction_theta_max 0.989
_diffrn_measurement_device_type 'Bruker APEX-II CCD'
_diffrn_measurement_method '\f and \w scans'
_diffrn_radiation_type MoK\a
_diffrn_radiation_wavelength 0.71073
_diffrn_reflns_av_R_equivalents 0.0460
_diffrn_reflns_av_unetI/netI 0.0432
_diffrn_reflns_Laue_measured_fraction_full 0.997
_diffrn_reflns_Laue_measured_fraction_max 0.989
_diffrn_reflns_limit_h_max 27
_diffrn_reflns_limit_h_min -55
_diffrn_reflns_limit_k_max 27
_diffrn_reflns_limit_k_min -27
_diffrn_reflns_limit_l_max 35
_diffrn_reflns_limit_l_min -35
_diffrn_reflns_number 84630
_diffrn_reflns_point_group_measured_fraction_full 0.997
_diffrn_reflns_point_group_measured_fraction_max 0.989
_diffrn_reflns_theta_full 25.242
_diffrn_reflns_theta_max 30.380
_diffrn_reflns_theta_min 1.862
_exptl_absorpt_coefficient_mu 2.820
_exptl_absorpt_correction_T_max 0.631
_exptl_absorpt_correction_T_min 0.475
_exptl_absorpt_correction_type multi-scan
_exptl_absorpt_process_details Sadabs
_exptl_crystal_colour Colorless
_exptl_crystal_density_diffrn 2.611
_exptl_crystal_density_method 'not measured'
_exptl_crystal_description Rod
_exptl_crystal_F_000 11840
_exptl_crystal_size_max 0.31
_exptl_crystal_size_mid 0.24
_exptl_crystal_size_min 0.18
_refine_diff_density_max 4.967
_refine_diff_density_min -4.225
_refine_diff_density_rms 0.249
_refine_ls_extinction_method none
_refine_ls_goodness_of_fit_ref 1.087
_refine_ls_hydrogen_treatment constr
_refine_ls_matrix_type full
_refine_ls_number_parameters 1051
_refine_ls_number_reflns 24124
_refine_ls_number_restraints 162
_refine_ls_restrained_S_all 1.086
_refine_ls_R_factor_all 0.0628
_refine_ls_R_factor_gt 0.0517
_refine_ls_shift/su_max 0.001
_refine_ls_shift/su_mean 0.000
_refine_ls_structure_factor_coef Fsqd
_refine_ls_weighting_details 'w=1/[\s^2^(Fo^2^)+(0.0298P)^2^+533.7037P] where P=(Fo^2^+2Fc^2^)/3'
_refine_ls_weighting_scheme calc
_refine_ls_wR_factor_gt 0.1152
_refine_ls_wR_factor_ref 0.1214
_reflns_Friedel_coverage 0.000
_reflns_number_gt 20275
_reflns_number_total 24124
_reflns_threshold_expression 'I > 2\s(I)'
_cod_data_source_file c9dt03288f2.cif
_cod_data_source_block DCPOM03
_cod_depositor_comments 'Adding full bibliography for 7701293--7701295.cif.'
_cod_database_code 7701294
_shelx_shelxl_version_number 2016/6
_shelx_space_group_comment
;
The symmetry employed for this shelxl refinement is uniquely defined
by the following loop, which should always be used as a source of
symmetry information in preference to the above space-group names.
They are only intended as comments.
;
_shelx_estimated_absorpt_t_max 0.631
_shelx_estimated_absorpt_t_min 0.475
_olex2_refinement_description
;
1. Fixed Uiso
 At 1.2 times of:
  All O(H) groups
2. Uiso/Uaniso restraints and constraints
Uanis(O82) \\sim Ueq, Uanis(N1) \\sim Ueq, Uanis(O66) \\sim Ueq, Uanis(O72)
\\sim Ueq, Uanis(O74) \\sim Ueq, Uanis(O84) \\sim Ueq, Uanis(O81) \\sim Ueq,
Uanis(O92) \\sim Ueq, Uanis(O77) \\sim Ueq, Uanis(O90) \\sim Ueq, Uanis(O76)
\\sim Ueq, Uanis(O85') \\sim Ueq, Uanis(O79) \\sim Ueq, Uanis(O80) \\sim Ueq,
Uanis(O66) \\sim Ueq, Uanis(O86) \\sim Ueq: with sigma of 0.001 and sigma for
terminal atoms of 0.001
Uanis(N1') \\sim Ueq: with sigma of 0.01 and sigma for terminal atoms of 0.005
Uanis(O73') \\sim Ueq: with sigma of 0.01 and sigma for terminal atoms of 0.005
Uanis(O70) \\sim Ueq: with sigma of 0.01 and sigma for terminal atoms of 0.005
Uanis(O75') \\sim Ueq, Uanis(O75) \\sim Ueq, Uanis(O73) \\sim Ueq, Uanis(O80')
\\sim Ueq, Uanis(O65) \\sim Ueq, Uanis(O85) \\sim Ueq, Uanis(O89) \\sim Ueq:
with sigma of 0.001 and sigma for terminal atoms of 0.002
Uanis(O91) \\sim Ueq, Uanis(O68) \\sim Ueq: with sigma of 0.001 and sigma for
terminal atoms of 0.002
3. Others
 Sof(O85)=1-FVAR(1)
 Sof(O85')=FVAR(1)
 Fixed Sof: N1(0.75) O80(0.5) O72(0.5) O77(0.5) O75'(0.5) O91(0.25) O73(0.25)
 O75(0.25) O65(0.5) O73'(0.25) N1'(0.25) O80'(0.5)
4.a Ternary CH refined with riding coordinates:
 O47(H47), O60(H60)
;
_olex2_submission_special_instructions 'No special instructions were received'

loop_
_space_group_symop_operation_xyz
'x, y, z'
'-x, y, -z+1/2'
'x+1/2, y+1/2, z'
'-x+1/2, y+1/2, -z+1/2'
'-x, -y, -z'
'x, -y, z-1/2'
'-x+1/2, -y+1/2, -z'
'x+1/2, -y+1/2, z-1/2'

loop_
_atom_site_label
_atom_site_type_symbol
_atom_site_fract_x
_atom_site_fract_y
_atom_site_fract_z
_atom_site_U_iso_or_equiv
_atom_site_adp_type
_atom_site_occupancy
_atom_site_site_symmetry_order
_atom_site_calc_flag
_atom_site_refinement_flags_posn
_atom_site_refinement_flags_adp
_atom_site_refinement_flags_occupancy
_atom_site_disorder_assembly
_atom_site_disorder_group
Mo14 Mo 0.13887(2) 0.55098(3) 0.10692(2) 0.00888(9) Uani 1 1 d . . . . .
O23 O 0.20644(14) 0.6907(3) 0.0088(2) 0.0190(9) Uani 1 1 d . . . . .
Mo15 Mo 0.13748(2) 0.66169(3) 0.21248(2) 0.01107(9) Uani 1 1 d . . . . .
O47 O 0.12007(12) 0.5589(2) 0.16057(19) 0.0102(7) Uani 1 1 d . . . . .
H47 H 0.090424 0.547018 0.138671 0.012 Uiso 1 1 calc R . . . .
Mo16 Mo 0.21681(2) 0.66751(3) 0.16085(2) 0.01182(9) Uani 1 1 d . . . . .
O44 O 0.13812(13) 0.4239(2) 0.1990(2) 0.0129(8) Uani 1 1 d . . . . .
Mo18 Mo 0.03221(2) 0.70050(3) 0.05746(2) 0.01378(10) Uani 1 1 d . . . . .
O54 O 0.10528(12) 0.6038(2) 0.04278(19) 0.0113(8) Uani 1 1 d . . . . .
Mo2 Mo 0.08411(2) 0.36665(3) 0.14903(2) 0.01389(10) Uani 1 1 d . . . . .
O7 O 0.12518(14) 0.3324(2) 0.1317(2) 0.0162(8) Uani 1 1 d . . . . .
Mo11 Mo 0.17199(2) 0.39457(3) 0.16625(2) 0.01187(9) Uani 1 1 d . . . . .
O58 O 0.21265(13) 0.4302(2) 0.1503(2) 0.0149(8) Uani 1 1 d . . . . .
Mo17 Mo 0.12114(2) 0.71718(3) 0.07599(2) 0.01143(9) Uani 1 1 d . . . . .
O22 O 0.29085(15) 0.7229(3) 0.0866(3) 0.0261(11) Uani 1 1 d . . . . .
Mo10 Mo 0.03408(2) 0.63974(3) 0.19800(3) 0.01643(11) Uani 1 1 d . . . . .
O35 O 0.04925(16) 0.8078(3) 0.1070(2) 0.0250(11) Uani 1 1 d . . . . .
Mo12 Mo 0.24158(2) 0.51033(3) 0.20474(2) 0.01323(10) Uani 1 1 d . . . . .
O24 O 0.13603(15) 0.6156(3) -0.0391(2) 0.0207(10) Uani 1 1 d . . . . .
Mo7 Mo 0.15093(2) 0.69858(3) -0.02416(2) 0.01418(10) Uani 1 1 d . . . . .
O46 O 0.17812(12) 0.5982(2) 0.27129(19) 0.0125(8) Uani 1 1 d . . . . .
Mo1 Mo 0.05941(2) 0.47610(3) 0.24169(3) 0.01651(11) Uani 1 1 d . . . . .
O38 O 0.03840(16) 0.7056(3) 0.2447(2) 0.0236(10) Uani 1 1 d . . . . .
Mo13 Mo 0.16185(2) 0.50495(3) 0.25540(2) 0.01082(9) Uani 1 1 d . . . . .
O31 O -0.00040(13) 0.7991(3) -0.0899(2) 0.0192(9) Uani 1 1 d . . . . .
Mo6 Mo 0.26057(2) 0.65315(3) 0.05580(3) 0.01730(11) Uani 1 1 d . . . . .
O3 O 0.07108(14) 0.4043(2) 0.2022(2) 0.0188(9) Uani 1 1 d . . . . .
Mo3 Mo 0.11933(2) 0.27073(3) 0.05743(3) 0.01846(11) Uani 1 1 d . . . . .
O10 O 0.08335(19) 0.3199(3) -0.0040(3) 0.0361(14) Uani 1 1 d . . . . .
Mo5 Mo 0.28603(2) 0.49072(3) 0.09993(3) 0.02545(13) Uani 1 1 d . . . . .
O39 O -0.01532(15) 0.6127(3) 0.1611(3) 0.0253(11) Uani 1 1 d . . . . .
Mo9 Mo -0.04654(2) 0.81414(3) -0.08422(3) 0.01830(11) Uani 1 1 d . . . . .
O16 O 0.25031(18) 0.4175(3) 0.0866(3) 0.0309(12) Uani 1 1 d . . . . .
Mo8 Mo 0.04451(2) 0.75357(3) -0.07729(3) 0.01994(12) Uani 1 1 d . . . . .
O61 O 0.23035(15) 0.7403(3) 0.2040(2) 0.0208(10) Uani 1 1 d . . . . .
Mo4 Mo 0.20177(2) 0.37708(3) 0.06602(3) 0.02348(13) Uani 1 1 d . . . . .
O49 O 0.09568(12) 0.6930(2) 0.1238(2) 0.0136(8) Uani 1 1 d . . . . .
O64 O 0.24861(13) 0.6617(2) 0.1338(2) 0.0161(9) Uani 1 1 d . . . . .
O50 O 0.20645(14) 0.3517(2) 0.2321(2) 0.0169(9) Uani 1 1 d . . . . .
O41 O 0.04435(13) 0.5410(2) 0.1476(2) 0.0159(8) Uani 1 1 d . . . . .
O60 O 0.18889(12) 0.5641(2) 0.1159(2) 0.0122(8) Uani 1 1 d . . . . .
H60 H 0.187514 0.554623 0.075698 0.015 Uiso 1 1 calc R . . . .
O52 O 0.12655(13) 0.4680(2) 0.0803(2) 0.0141(8) Uani 1 1 d . . . . .
O53 O 0.16152(12) 0.6579(2) 0.15550(19) 0.0114(8) Uani 1 1 d . . . . .
O59 O 0.24208(12) 0.6031(2) 0.2298(2) 0.0150(8) Uani 1 1 d . . . . .
O51 O 0.18730(12) 0.4928(2) 0.2016(2) 0.0124(8) Uani 1 1 d . . . . .
O40 O 0.06158(14) 0.5700(2) 0.2621(2) 0.0179(9) Uani 1 1 d . . . . .
O43 O 0.09960(13) 0.6518(2) 0.2274(2) 0.0157(8) Uani 1 1 d . . . . .
O36 O 0.02511(14) 0.6203(3) 0.0276(2) 0.0200(9) Uani 1 1 d . . . . .
O62 O 0.17033(13) 0.6975(2) 0.0750(2) 0.0137(8) Uani 1 1 d . . . . .
O19 O 0.22293(15) 0.5524(2) 0.0403(2) 0.0188(9) Uani 1 1 d . . . . .
O56 O 0.06224(13) 0.7367(2) 0.0201(2) 0.0142(8) Uani 1 1 d . . . . .
O42 O 0.12265(13) 0.5032(2) 0.2676(2) 0.0158(8) Uani 1 1 d . . . . .
O63 O 0.27171(13) 0.5149(2) 0.1746(2) 0.0186(9) Uani 1 1 d . . . . .
O55 O 0.13810(14) 0.7942(2) 0.1093(2) 0.0183(9) Uani 1 1 d . . . . .
O45 O 0.20361(13) 0.4733(2) 0.3233(2) 0.0171(9) Uani 1 1 d . . . . .
O57 O 0.27230(14) 0.4756(3) 0.2793(2) 0.0231(10) Uani 1 1 d . . . . .
O4 O 0.05878(15) 0.2897(3) 0.1244(2) 0.0233(10) Uani 1 1 d . . . . .
O27 O 0.10589(14) 0.7296(3) -0.0142(2) 0.0202(10) Uani 1 1 d . . . . .
O1 O 0.00770(15) 0.4639(3) 0.1982(2) 0.0244(10) Uani 1 1 d . . . . .
O12 O 0.16762(15) 0.3386(2) 0.0956(2) 0.0198(9) Uani 1 1 d . . . . .
O8 O 0.08789(14) 0.2119(2) 0.0696(2) 0.0206(9) Uani 1 1 d . . . . .
O2 O 0.07733(16) 0.4414(3) 0.3145(2) 0.0252(11) Uani 1 1 d . . . . .
O25 O 0.12994(15) 0.7323(3) -0.0989(2) 0.0258(11) Uani 1 1 d . . . . .
O21 O 0.26230(16) 0.6303(3) -0.0081(2) 0.0257(11) Uani 1 1 d . . . . .
O6 O 0.05724(14) 0.4177(3) 0.0839(2) 0.0213(10) Uani 1 1 d . . . . .
O37 O 0.02707(14) 0.6861(3) 0.1250(2) 0.0194(9) Uani 1 1 d . . . . .
O20 O 0.29912(14) 0.5865(3) 0.1160(2) 0.0234(10) Uani 1 1 d . . . . .
O18 O 0.28374(19) 0.4833(3) 0.0304(3) 0.0355(14) Uani 1 1 d . . . . .
O11 O 0.13690(19) 0.2221(3) 0.0212(3) 0.0350(13) Uani 1 1 d . . . . .
O34 O -0.01153(14) 0.7443(3) -0.0005(2) 0.0230(10) Uani 1 1 d . . . . .
O14 O 0.16697(19) 0.4342(3) 0.0125(3) 0.0322(12) Uani 1 1 d . . . . .
O32 O -0.02694(18) 0.8819(3) -0.0330(3) 0.0360(14) Uani 1 1 d . . . . .
O9 O 0.17187(17) 0.2120(3) 0.1495(3) 0.0317(12) Uani 1 1 d . . . . .
O30 O 0.07457(17) 0.8601(3) -0.0285(3) 0.0361(14) Uani 1 1 d . . . A 2
O15 O 0.1956(2) 0.3099(3) 0.0191(3) 0.0448(17) Uani 1 1 d . . . . .
O13 O 0.2516(2) 0.3092(3) 0.1532(3) 0.0418(15) Uani 1 1 d . . . . .
O26 O 0.1700(2) 0.8109(3) 0.0098(3) 0.0422(16) Uani 1 1 d . . . . .
O33 O -0.07794(17) 0.8495(3) -0.1581(3) 0.0398(15) Uani 1 1 d . . . . .
O17 O 0.33264(18) 0.4584(3) 0.1573(3) 0.0398(15) Uani 1 1 d . . . . .
O28 O 0.0493(2) 0.7850(4) -0.1361(3) 0.0471(19) Uani 1 1 d . . . . .
O29 O 0.02655(19) 0.6736(3) -0.1030(3) 0.0395(15) Uani 1 1 d . . . . .
O78 O -0.02437(14) 0.5038(2) 0.0349(2) 0.0186(9) Uani 1 1 d . . . . .
O5 O 0.12670(15) 0.3029(2) 0.2443(2) 0.0198(9) Uani 1 1 d . . . . .
O88 O 0.06736(17) 0.7359(3) -0.2307(3) 0.0304(12) Uani 1 1 d . . . . .
O68 O 0.31162(19) 0.8496(3) 0.1405(3) 0.0373(13) Uani 1 1 d . U . . .
O76 O 0.16583(19) 0.1847(3) 0.2500(3) 0.0363(13) Uani 1 1 d . U . . .
O89 O 0.1752(2) 0.5336(3) -0.0836(3) 0.0397(14) Uani 1 1 d . U . . .
O48 O 0.16219(14) 0.7343(2) 0.2497(2) 0.0180(9) Uani 1 1 d . . . . .
O67 O 0.2323(3) 0.8550(4) 0.1260(4) 0.061(2) Uani 1 1 d . . . . .
O71 O 0.2398(2) 0.1751(5) 0.1554(4) 0.060(2) Uani 1 1 d . . . B 2
O70 O 0.3162(3) 0.3684(4) 0.2645(4) 0.061(2) Uani 1 1 d . U . . .
O82 O 0.1071(4) 0.8498(6) 0.2294(6) 0.091(3) Uani 1 1 d . U . C 2
O69 O 0.4271(4) 0.4887(8) 0.2907(6) 0.109(4) Uani 1 1 d . . . . .
N2 N -0.0726(3) 0.9374(7) 0.0258(5) 0.071(3) Uani 1 1 d . . . . .
N1 N 0.1432(4) 0.0506(7) 0.2291(7) 0.060(3) Uani 0.75 1 d . U . D 1
O83 O 0.0636(2) 0.9189(4) 0.0603(4) 0.057(2) Uani 1 1 d . . . . .
O87 O 0.0534(4) 0.8740(5) -0.2513(7) 0.097(4) Uani 1 1 d . . . . .
O84 O -0.0066(4) 1.0016(6) -0.0741(6) 0.092(3) Uani 1 1 d . U . . .
O86 O 0.0270(3) 0.9298(6) -0.1625(5) 0.088(3) Uani 1 1 d . U . . .
O80 O -0.0207(7) 0.8399(12) 0.1147(11) 0.077(6) Uani 0.5 1 d . U . E 1
O74 O 0.1459(4) 0.0708(7) 0.0957(7) 0.119(4) Uani 1 1 d . U . F 2
O66 O 0.2010(5) 0.9888(8) 0.0746(8) 0.134(5) Uani 1 1 d . U . G 1
O72 O 0.1845(8) 0.1523(12) -0.0118(12) 0.087(6) Uani 0.5 1 d . U . . .
O81 O 0.1269(6) 0.7771(10) 0.3377(9) 0.160(6) Uani 1 1 d . U . H 2
O92 O -0.0786(2) 0.5029(4) 0.0765(4) 0.0513(18) Uani 1 1 d . U . I 1
O90 O 0.000000 0.6651(6) -0.250000 0.062(3) Uani 1 2 d S TU P . .
O79 O -0.0700(5) 0.7366(8) 0.1213(8) 0.135(5) Uani 1 1 d . U . J 1
O85' O 0.1261(4) 0.8763(8) -0.1345(9) 0.048(5) Uani 0.55(3) 1 d . U . K 1
O77 O -0.0639(3) 0.4423(6) 0.0891(5) 0.027(2) Uani 0.5 1 d . U . L 2
O75' O 0.1339(5) -0.0148(8) 0.1647(7) 0.051(4) Uani 0.5 1 d . U . M 2
O91 O 0.0889(9) 0.8079(16) 0.2444(14) 0.049(7) Uani 0.25 1 d . U . N 1
O73 O 0.2203(12) 0.049(2) 0.0810(19) 0.075(10) Uani 0.25 1 d . U . O 2
O75 O 0.1267(9) 0.0003(16) 0.1127(15) 0.051(7) Uani 0.25 1 d . U . P 1
O65 O 0.1654(6) 1.1416(10) -0.0406(10) 0.066(5) Uani 0.5 1 d . U . Q 2
O73' O 0.2191(8) 0.1102(14) 0.1378(13) 0.042(6) Uani 0.25 1 d . U . R 1
N1' N 0.1309(7) 0.0642(13) 0.2460(11) 0.022(5) Uani 0.25 1 d . U . S 2
O85 O 0.1343(5) 0.8970(9) -0.1048(9) 0.039(5) Uani 0.45(3) 1 d . U . K 2
O80' O -0.0286(6) 0.8176(10) 0.0950(9) 0.058(4) Uani 0.5 1 d . U . T 2

loop_
_atom_site_aniso_label
_atom_site_aniso_U_11
_atom_site_aniso_U_22
_atom_site_aniso_U_33
_atom_site_aniso_U_23
_atom_site_aniso_U_13
_atom_site_aniso_U_12
Mo14 0.00731(19) 0.0110(2) 0.00856(19) -0.00027(16) 0.00462(16) -0.00101(16)
O23 0.014(2) 0.027(3) 0.018(2) 0.0031(18) 0.0102(18) -0.0029(18)
Mo15 0.0105(2) 0.0132(2) 0.0104(2) -0.00197(17) 0.00638(17) -0.00153(17)
O47 0.0103(18) 0.0118(19) 0.0105(17) 0.0011(14) 0.0071(15) 0.0002(15)
Mo16 0.0094(2) 0.0145(2) 0.0122(2) -0.00172(17) 0.00654(18) -0.00398(17)
O44 0.0132(19) 0.012(2) 0.0148(19) 0.0000(15) 0.0088(16) 0.0000(15)
Mo18 0.0111(2) 0.0174(2) 0.0127(2) -0.00056(18) 0.00665(18) 0.00007(18)
O54 0.0111(18) 0.014(2) 0.0098(17) 0.0001(15) 0.0066(15) -0.0006(15)
Mo2 0.0122(2) 0.0167(2) 0.0133(2) -0.00144(18) 0.00745(19) -0.00276(18)
O7 0.016(2) 0.017(2) 0.017(2) -0.0009(17) 0.0101(17) -0.0027(17)
Mo11 0.0129(2) 0.0124(2) 0.0122(2) 0.00103(17) 0.00830(18) 0.00007(17)
O58 0.0133(19) 0.016(2) 0.018(2) 0.0028(16) 0.0103(17) 0.0017(16)
Mo17 0.0120(2) 0.0112(2) 0.0123(2) 0.00055(17) 0.00759(18) 0.00036(17)
O22 0.020(2) 0.028(3) 0.030(3) -0.002(2) 0.014(2) -0.007(2)
Mo10 0.0160(2) 0.0219(3) 0.0172(2) -0.0003(2) 0.0129(2) 0.0016(2)
O35 0.026(3) 0.019(2) 0.024(2) -0.0074(19) 0.011(2) 0.002(2)
Mo12 0.0082(2) 0.0179(2) 0.0142(2) 0.00274(18) 0.00666(18) 0.00108(18)
O24 0.022(2) 0.023(2) 0.024(2) -0.0065(19) 0.018(2) -0.0038(19)
Mo7 0.0140(2) 0.0175(3) 0.0136(2) 0.00193(18) 0.00933(19) 0.00082(19)
O46 0.0114(18) 0.016(2) 0.0079(17) -0.0023(15) 0.0041(15) -0.0021(15)
Mo1 0.0169(2) 0.0216(3) 0.0180(2) 0.0011(2) 0.0141(2) -0.0004(2)
O38 0.027(3) 0.027(3) 0.024(2) -0.003(2) 0.019(2) 0.004(2)
Mo13 0.0103(2) 0.0141(2) 0.00892(19) 0.00019(17) 0.00589(17) -0.00083(17)
O31 0.012(2) 0.023(2) 0.022(2) 0.0059(19) 0.0099(18) 0.0031(17)
Mo6 0.0139(2) 0.0239(3) 0.0190(2) 0.0016(2) 0.0123(2) -0.0032(2)
O3 0.022(2) 0.019(2) 0.025(2) -0.0027(18) 0.019(2) -0.0041(18)
Mo3 0.0231(3) 0.0174(3) 0.0158(2) -0.0031(2) 0.0114(2) -0.0036(2)
O10 0.043(3) 0.032(3) 0.019(2) 0.006(2) 0.009(2) 0.001(3)
Mo5 0.0246(3) 0.0279(3) 0.0388(3) 0.0076(3) 0.0269(3) 0.0073(2)
O39 0.020(2) 0.033(3) 0.028(3) -0.001(2) 0.017(2) -0.002(2)
Mo9 0.0120(2) 0.0135(2) 0.0250(3) 0.0028(2) 0.0079(2) 0.00086(19)
O16 0.044(3) 0.024(3) 0.050(3) 0.001(2) 0.042(3) 0.003(2)
Mo8 0.0188(3) 0.0258(3) 0.0147(2) 0.0064(2) 0.0091(2) 0.0095(2)
O61 0.021(2) 0.021(2) 0.019(2) -0.0083(18) 0.0106(19) -0.0088(19)
Mo4 0.0400(3) 0.0177(3) 0.0295(3) -0.0012(2) 0.0298(3) -0.0027(2)
O49 0.0101(18) 0.018(2) 0.0149(19) 0.0020(16) 0.0087(16) 0.0030(16)
O64 0.0102(19) 0.024(2) 0.0146(19) -0.0026(17) 0.0073(16) -0.0042(17)
O50 0.019(2) 0.018(2) 0.019(2) 0.0045(17) 0.0135(18) 0.0033(17)
O41 0.016(2) 0.020(2) 0.015(2) -0.0008(17) 0.0103(17) -0.0009(17)
O60 0.0085(18) 0.016(2) 0.0123(18) 0.0009(15) 0.0060(15) -0.0006(15)
O52 0.0128(19) 0.014(2) 0.0137(19) -0.0016(16) 0.0066(16) -0.0014(16)
O53 0.0105(18) 0.0125(19) 0.0126(18) 0.0000(15) 0.0075(15) -0.0009(15)
O59 0.0068(18) 0.022(2) 0.0129(19) -0.0006(16) 0.0036(15) -0.0028(16)
O51 0.0113(18) 0.015(2) 0.0118(18) 0.0009(15) 0.0071(16) 0.0004(15)
O40 0.021(2) 0.021(2) 0.017(2) -0.0014(17) 0.0143(19) -0.0013(18)
O43 0.0136(19) 0.024(2) 0.0126(19) -0.0010(17) 0.0091(16) 0.0002(17)
O36 0.019(2) 0.023(2) 0.019(2) -0.0041(18) 0.0114(19) -0.0045(18)
O62 0.0140(19) 0.017(2) 0.0139(19) -0.0002(16) 0.0101(17) -0.0016(16)
O19 0.024(2) 0.020(2) 0.021(2) 0.0003(18) 0.018(2) -0.0006(18)
O56 0.0133(19) 0.016(2) 0.0156(19) 0.0024(16) 0.0096(17) 0.0024(16)
O42 0.015(2) 0.020(2) 0.0130(19) -0.0013(16) 0.0080(17) -0.0014(17)
O63 0.011(2) 0.023(2) 0.025(2) 0.0046(19) 0.0126(18) 0.0031(17)
O55 0.020(2) 0.015(2) 0.022(2) -0.0037(17) 0.0130(19) -0.0018(17)
O45 0.014(2) 0.023(2) 0.0117(19) 0.0022(17) 0.0062(17) 0.0005(17)
O57 0.013(2) 0.031(3) 0.019(2) 0.009(2) 0.0052(18) 0.0053(19)
O4 0.021(2) 0.026(3) 0.025(2) -0.011(2) 0.014(2) -0.013(2)
O27 0.018(2) 0.028(3) 0.016(2) 0.0075(18) 0.0106(18) 0.0078(19)
O1 0.020(2) 0.032(3) 0.028(3) -0.003(2) 0.018(2) -0.007(2)
O12 0.030(3) 0.018(2) 0.022(2) -0.0036(18) 0.021(2) -0.0066(19)
O8 0.016(2) 0.013(2) 0.030(3) -0.0003(19) 0.012(2) 0.0004(17)
O2 0.029(3) 0.031(3) 0.026(2) 0.005(2) 0.022(2) 0.004(2)
O25 0.024(2) 0.043(3) 0.014(2) 0.010(2) 0.013(2) 0.011(2)
O21 0.024(2) 0.035(3) 0.026(2) 0.003(2) 0.019(2) -0.001(2)
O6 0.013(2) 0.030(3) 0.018(2) 0.0016(19) 0.0071(18) 0.0016(19)
O37 0.017(2) 0.025(2) 0.018(2) -0.0010(18) 0.0109(18) 0.0029(18)
O20 0.016(2) 0.034(3) 0.026(2) 0.005(2) 0.015(2) 0.000(2)
O18 0.046(3) 0.030(3) 0.058(4) 0.003(3) 0.046(3) 0.002(3)
O11 0.046(3) 0.033(3) 0.041(3) -0.018(3) 0.033(3) -0.016(3)
O34 0.015(2) 0.034(3) 0.017(2) 0.002(2) 0.0075(18) 0.005(2)
O14 0.042(3) 0.036(3) 0.026(3) 0.006(2) 0.023(3) 0.000(3)
O32 0.029(3) 0.020(3) 0.065(4) -0.013(3) 0.031(3) -0.007(2)
O9 0.025(3) 0.036(3) 0.033(3) 0.008(2) 0.016(2) 0.011(2)
O30 0.024(3) 0.021(3) 0.045(3) 0.006(2) 0.008(3) -0.005(2)
O15 0.087(5) 0.027(3) 0.056(4) -0.018(3) 0.061(4) -0.018(3)
O13 0.057(4) 0.024(3) 0.049(4) 0.012(3) 0.033(3) 0.019(3)
O26 0.083(5) 0.023(3) 0.044(3) -0.006(2) 0.050(4) -0.019(3)
O33 0.019(3) 0.050(4) 0.043(3) 0.028(3) 0.014(2) 0.009(2)
O17 0.031(3) 0.045(4) 0.056(4) 0.014(3) 0.032(3) 0.016(3)
O28 0.043(4) 0.081(5) 0.033(3) 0.033(3) 0.031(3) 0.038(4)
O29 0.042(3) 0.031(3) 0.025(3) -0.006(2) 0.006(3) 0.014(3)
O78 0.018(2) 0.022(2) 0.017(2) -0.0010(18) 0.0112(18) -0.0028(18)
O5 0.025(2) 0.019(2) 0.018(2) 0.0010(18) 0.0135(19) 0.0005(18)
O88 0.027(3) 0.042(3) 0.024(3) -0.005(2) 0.015(2) 0.003(2)
O68 0.040(2) 0.034(2) 0.0325(19) -0.0015(15) 0.0168(15) 0.0016(16)
O76 0.0358(16) 0.0379(16) 0.0355(16) -0.0015(9) 0.0203(11) 0.0033(9)
O89 0.044(2) 0.043(2) 0.035(2) -0.0032(16) 0.0240(16) -0.0053(16)
O48 0.020(2) 0.017(2) 0.018(2) -0.0051(17) 0.0110(18) -0.0035(17)
O67 0.062(5) 0.067(5) 0.048(4) -0.004(4) 0.029(4) -0.031(4)
O71 0.045(4) 0.071(6) 0.055(5) 0.017(4) 0.023(4) 0.012(4)
O70 0.064(4) 0.037(3) 0.058(4) 0.005(3) 0.020(3) 0.018(3)
O82 0.091(3) 0.090(3) 0.091(3) -0.0019(10) 0.051(2) 0.0011(10)
O69 0.093(8) 0.148(12) 0.095(9) 0.025(8) 0.058(7) 0.008(8)
N2 0.061(6) 0.098(9) 0.057(6) 0.005(6) 0.034(5) 0.011(6)
N1 0.060(3) 0.060(3) 0.060(3) 0.0000(10) 0.034(2) 0.0002(10)
O83 0.054(4) 0.040(4) 0.079(6) -0.001(4) 0.040(4) -0.014(3)
O87 0.111(9) 0.044(5) 0.178(12) 0.031(6) 0.107(9) 0.025(5)
O84 0.092(3) 0.091(3) 0.092(3) 0.0007(10) 0.051(2) -0.0007(10)
O86 0.089(3) 0.088(3) 0.089(3) 0.0007(10) 0.0501(19) 0.0002(10)
O80 0.076(6) 0.077(6) 0.077(6) -0.0008(10) 0.044(4) 0.0003(10)
O74 0.119(4) 0.119(4) 0.120(4) 0.0002(10) 0.067(3) -0.0002(10)
O66 0.134(5) 0.133(5) 0.133(5) 0.0000(10) 0.075(3) -0.0001(10)
O72 0.087(7) 0.087(7) 0.087(7) -0.0002(10) 0.049(4) 0.0001(10)
O81 0.161(6) 0.161(6) 0.161(6) -0.0002(10) 0.091(4) -0.0001(10)
O92 0.051(2) 0.052(2) 0.0510(19) 0.0001(10) 0.0295(13) -0.0011(10)
O90 0.062(3) 0.062(3) 0.063(3) 0.000 0.0355(19) 0.000
O79 0.135(5) 0.135(5) 0.134(5) -0.0001(10) 0.076(3) 0.0000(10)
O85' 0.047(5) 0.048(5) 0.048(5) 0.0005(10) 0.027(3) -0.0004(10)
O77 0.027(2) 0.027(2) 0.027(2) 0.0004(10) 0.0153(15) -0.0007(10)
O75' 0.050(4) 0.048(4) 0.051(4) 0.0017(19) 0.026(3) -0.0012(19)
O91 0.049(7) 0.049(7) 0.049(7) 0.000(2) 0.028(4) 0.000(2)
O73 0.075(10) 0.076(10) 0.075(10) 0.000(2) 0.043(6) 0.000(2)
O75 0.051(7) 0.051(7) 0.051(7) -0.001(2) 0.029(4) -0.001(2)
O65 0.066(5) 0.066(5) 0.065(5) 0.000(2) 0.038(3) 0.001(2)
O73' 0.046(7) 0.041(7) 0.038(7) 0.003(5) 0.022(5) 0.002(5)
N1' 0.021(6) 0.026(6) 0.021(6) 0.005(4) 0.012(5) 0.006(4)
O85 0.039(5) 0.041(6) 0.040(6) 0.0009(19) 0.024(3) -0.0004(19)
O80' 0.056(5) 0.060(5) 0.058(5) 0.000(2) 0.033(3) 0.000(2)

loop_
_atom_type_symbol
_atom_type_description
_atom_type_scat_dispersion_real
_atom_type_scat_dispersion_imag
_atom_type_scat_source
H H 0.0000 0.0000 'International Tables Vol C Tables 4.2.6.8 and 6.1.1.4'
Mo Mo -1.6832 0.6857 'International Tables Vol C Tables 4.2.6.8 and 6.1.1.4'
N N 0.0061 0.0033 'International Tables Vol C Tables 4.2.6.8 and 6.1.1.4'
O O 0.0106 0.0060 'International Tables Vol C Tables 4.2.6.8 and 6.1.1.4'

loop_
_geom_angle_atom_site_label_1
_geom_angle_atom_site_label_2
_geom_angle_atom_site_label_3
_geom_angle
_geom_angle_site_symmetry_1
_geom_angle_site_symmetry_3
O47 Mo14 O53 74.96(16) . .
O47 Mo14 O51 74.83(16) . .
O54 Mo14 O47 102.27(18) . .
O54 Mo14 O60 103.20(18) . .
O54 Mo14 O53 79.18(17) . .
O54 Mo14 O51 172.48(18) . .
O60 Mo14 O47 136.01(18) . .
O60 Mo14 O53 75.36(17) . .
O60 Mo14 O51 75.27(16) . .
O52 Mo14 O47 102.57(19) . .
O52 Mo14 O54 107.8(2) . .
O52 Mo14 O60 102.9(2) . .
O52 Mo14 O53 172.97(18) . .
O52 Mo14 O51 79.64(18) . .
O51 Mo14 O53 93.33(15) . .
Mo7 O23 Mo6 158.7(3) . .
O46 Mo15 O47 73.30(16) . .
O46 Mo15 O49 151.37(18) . .
O46 Mo15 O53 89.91(17) . .
O49 Mo15 O47 80.98(16) . .
O49 Mo15 O53 69.94(16) . .
O53 Mo15 O47 71.88(15) . .
O43 Mo15 O47 90.38(18) . .
O43 Mo15 O46 102.0(2) . .
O43 Mo15 O49 90.41(19) . .
O43 Mo15 O53 155.00(18) . .
O48 Mo15 O47 163.37(19) . .
O48 Mo15 O46 99.0(2) . .
O48 Mo15 O49 102.3(2) . .
O48 Mo15 O53 93.75(19) . .
O48 Mo15 O43 105.8(2) . .
Mo14 O47 Mo15 111.65(19) . .
Mo14 O47 Mo13 111.73(19) . .
Mo13 O47 Mo15 90.54(14) . .
O61 Mo16 O64 105.7(2) . .
O61 Mo16 O60 163.8(2) . .
O61 Mo16 O53 93.3(2) . .
O61 Mo16 O59 99.7(2) . .
O61 Mo16 O62 102.1(2) . .
O64 Mo16 O60 90.05(18) . .
O64 Mo16 O53 156.36(18) . .
O64 Mo16 O59 100.9(2) . .
O64 Mo16 O62 91.26(19) . .
O53 Mo16 O60 72.37(15) . .
O59 Mo16 O60 73.46(17) . .
O59 Mo16 O53 89.36(17) . .
O59 Mo16 O62 151.16(18) . .
O62 Mo16 O60 80.55(17) . .
O62 Mo16 O53 70.74(16) . .
Mo11 O44 Mo2 106.76(19) . .
Mo13 O44 Mo2 140.6(2) . .
Mo13 O44 Mo11 111.6(2) . .
O49 Mo18 O35 77.61(18) . .
O36 Mo18 O35 173.9(2) . .
O36 Mo18 O49 96.4(2) . .
O36 Mo18 O56 96.6(2) . .
O36 Mo18 O37 100.8(2) . .
O36 Mo18 O34 104.7(2) . .
O56 Mo18 O35 82.05(19) . .
O56 Mo18 O49 68.92(17) . .
O37 Mo18 O35 78.3(2) . .
O37 Mo18 O49 87.75(18) . .
O37 Mo18 O56 152.2(2) . .
O34 Mo18 O35 81.3(2) . .
O34 Mo18 O49 152.0(2) . .
O34 Mo18 O56 90.1(2) . .
O34 Mo18 O37 105.9(2) . .
Mo14 O54 Mo17 109.25(19) . .
O44 Mo2 O5 77.16(17) . .
O7 Mo2 O44 68.82(17) . .
O7 Mo2 O5 80.98(17) . .
O3 Mo2 O44 87.45(18) . .
O3 Mo2 O7 151.8(2) . .
O3 Mo2 O5 78.96(19) . .
O4 Mo2 O44 151.2(2) . .
O4 Mo2 O7 90.1(2) . .
O4 Mo2 O3 105.7(2) . .
O4 Mo2 O5 80.4(2) . .
O6 Mo2 O44 97.5(2) . .
O6 Mo2 O7 97.5(2) . .
O6 Mo2 O3 100.6(2) . .
O6 Mo2 O4 104.9(2) . .
O6 Mo2 O5 174.6(2) . .
Mo2 O7 Mo3 132.8(2) . .
Mo11 O7 Mo2 111.5(2) . .
Mo11 O7 Mo3 110.6(2) . .
O44 Mo11 O52 82.09(16) . .
O44 Mo11 O51 69.95(17) . .
O44 Mo11 O12 140.63(18) . .
O7 Mo11 O44 71.47(18) . .
O7 Mo11 O58 142.70(18) . .
O7 Mo11 O52 86.50(17) . .
O7 Mo11 O51 138.23(18) . .
O7 Mo11 O12 71.25(19) . .
O58 Mo11 O44 141.36(18) . .
O58 Mo11 O52 83.24(16) . .
O58 Mo11 O51 71.60(17) . .
O58 Mo11 O12 72.00(19) . .
O50 Mo11 O44 95.60(19) . .
O50 Mo11 O7 99.2(2) . .
O50 Mo11 O58 94.6(2) . .
O50 Mo11 O52 172.9(2) . .
O50 Mo11 O51 99.9(2) . .
O50 Mo11 O12 102.4(2) . .
O51 Mo11 O52 73.00(15) . .
O12 Mo11 O52 83.46(18) . .
O12 Mo11 O51 138.44(17) . .
Mo11 O58 Mo4 106.9(2) . .
Mo12 O58 Mo11 111.0(2) . .
Mo12 O58 Mo4 141.0(2) . .
O49 Mo17 O54 82.21(16) . .
O49 Mo17 O53 70.27(16) . .
O53 Mo17 O54 73.23(15) . .
O62 Mo17 O54 82.90(16) . .
O62 Mo17 O49 141.34(17) . .
O62 Mo17 O53 71.31(17) . .
O62 Mo17 O27 71.39(18) . .
O56 Mo17 O54 87.81(17) . .
O56 Mo17 O49 71.51(17) . .
O56 Mo17 O53 139.12(17) . .
O56 Mo17 O62 143.03(17) . .
O56 Mo17 O27 71.93(18) . .
O55 Mo17 O54 172.1(2) . .
O55 Mo17 O49 96.3(2) . .
O55 Mo17 O53 99.0(2) . .
O55 Mo17 O62 93.7(2) . .
O55 Mo17 O56 99.1(2) . .
O55 Mo17 O27 103.5(2) . .
O27 Mo17 O54 82.21(18) . .
O27 Mo17 O49 140.59(18) . .
O27 Mo17 O53 137.28(18) . .
O38 Mo10 O39 104.6(3) . .
O38 Mo10 O41 167.3(2) . .
O38 Mo10 O40 100.4(2) . .
O38 Mo10 O43 92.6(2) . .
O38 Mo10 O37 101.6(2) . .
O39 Mo10 O41 86.8(2) . .
O39 Mo10 O40 99.4(2) . .
O39 Mo10 O43 162.8(2) . .
O39 Mo10 O37 97.2(2) . .
O40 Mo10 O41 71.85(17) . .
O40 Mo10 O43 78.53(18) . .
O40 Mo10 O37 148.00(19) . .
O43 Mo10 O41 76.24(15) . .
O37 Mo10 O41 82.06(18) . .
O37 Mo10 O43 77.51(18) . .
O58 Mo12 O60 80.94(17) . .
O58 Mo12 O51 70.67(17) . .
O59 Mo12 O58 151.43(17) . .
O59 Mo12 O60 73.40(17) . .
O59 Mo12 O51 89.42(17) . .
O51 Mo12 O60 72.30(15) . .
O63 Mo12 O58 90.5(2) . .
O63 Mo12 O60 91.13(18) . .
O63 Mo12 O59 102.2(2) . .
O63 Mo12 O51 156.4(2) . .
O57 Mo12 O58 102.5(2) . .
O57 Mo12 O60 163.0(2) . .
O57 Mo12 O59 98.7(2) . .
O57 Mo12 O51 93.0(2) . .
O57 Mo12 O63 105.4(2) . .
O23 Mo7 O62 85.70(18) . .
O23 Mo7 O27 149.9(2) . .
O23 Mo7 O26 82.0(2) . .
O24 Mo7 O23 101.0(2) . .
O24 Mo7 O62 95.6(2) . .
O24 Mo7 O27 95.6(2) . .
O24 Mo7 O26 170.9(2) . .
O62 Mo7 O26 75.89(19) . .
O27 Mo7 O62 67.78(17) . .
O27 Mo7 O26 78.1(2) . .
O25 Mo7 O23 103.9(2) . .
O25 Mo7 O24 103.8(3) . .
O25 Mo7 O62 156.0(2) . .
O25 Mo7 O27 96.1(2) . .
O25 Mo7 O26 83.6(3) . .
Mo15 O46 Mo13 115.6(2) . .
O3 Mo1 O41 83.32(18) . .
O3 Mo1 O42 76.93(18) . .
O40 Mo1 O3 149.53(19) . .
O40 Mo1 O41 72.71(17) . .
O40 Mo1 O42 79.62(18) . .
O42 Mo1 O41 77.29(15) . .
O1 Mo1 O3 96.6(2) . .
O1 Mo1 O41 84.5(2) . .
O1 Mo1 O40 99.5(2) . .
O1 Mo1 O42 161.2(2) . .
O2 Mo1 O3 100.7(2) . .
O2 Mo1 O41 169.2(2) . .
O2 Mo1 O40 100.0(2) . .
O2 Mo1 O42 93.8(2) . .
O2 Mo1 O1 104.8(2) . .
O44 Mo13 O47 81.73(16) . .
O44 Mo13 O51 69.73(17) . .
O46 Mo13 O47 74.16(16) . .
O46 Mo13 O44 152.84(17) . .
O46 Mo13 O51 90.98(17) . .
O51 Mo13 O47 72.76(15) . .
O42 Mo13 O47 90.22(18) . .
O42 Mo13 O44 90.10(19) . .
O42 Mo13 O46 102.1(2) . .
O42 Mo13 O51 154.95(18) . .
O45 Mo13 O47 163.20(19) . .
O45 Mo13 O44 102.9(2) . .
O45 Mo13 O46 97.1(2) . .
O45 Mo13 O51 93.46(19) . .
O45 Mo13 O42 105.8(2) . .
Mo8 O31 Mo9 156.5(3) . .
O23 Mo6 O64 78.37(18) . .
O23 Mo6 O19 81.05(19) . .
O23 Mo6 O20 149.08(19) . .
O22 Mo6 O23 102.9(2) . .
O22 Mo6 O64 89.1(2) . .
O22 Mo6 O19 165.2(2) . .
O22 Mo6 O21 104.5(3) . .
O22 Mo6 O20 98.8(2) . .
O64 Mo6 O19 77.67(16) . .
O21 Mo6 O23 98.4(2) . .
O21 Mo6 O64 166.5(2) . .
O21 Mo6 O19 88.9(2) . .
O21 Mo6 O20 97.2(2) . .
O20 Mo6 O64 80.21(19) . .
O20 Mo6 O19 72.76(19) . .
Mo2 O3 Mo1 156.5(3) . .
O7 Mo3 O9 79.61(19) . .
O10 Mo3 O7 95.3(2) . .
O10 Mo3 O12 97.6(3) . .
O10 Mo3 O8 102.3(3) . .
O10 Mo3 O11 102.6(3) . .
O10 Mo3 O9 174.3(3) . .
O12 Mo3 O7 67.07(17) . .
O12 Mo3 O9 78.0(2) . .
O8 Mo3 O7 87.8(2) . .
O8 Mo3 O12 149.3(2) . .
O8 Mo3 O9 80.3(2) . .
O11 Mo3 O7 155.4(2) . .
O11 Mo3 O12 93.6(2) . .
O11 Mo3 O8 104.4(2) . .
O11 Mo3 O9 81.5(3) . .
O16 Mo5 O19 82.5(2) . .
O16 Mo5 O63 78.5(2) . .
O16 Mo5 O20 148.8(2) . .
O63 Mo5 O19 75.87(16) . .
O20 Mo5 O19 72.31(18) . .
O20 Mo5 O63 77.75(19) . .
O18 Mo5 O16 98.6(3) . .
O18 Mo5 O19 88.2(2) . .
O18 Mo5 O63 164.0(2) . .
O18 Mo5 O20 98.6(2) . .
O17 Mo5 O16 101.8(3) . .
O17 Mo5 O19 166.1(3) . .
O17 Mo5 O63 91.9(2) . .
O17 Mo5 O20 98.9(3) . .
O17 Mo5 O18 104.0(3) . .
O31 Mo9 O4 78.2(2) . 5_565
O31 Mo9 O8 155.1(2) . 5_565
O31 Mo9 O34 82.38(19) . .
O4 Mo9 O34 73.67(19) 5_565 .
O8 Mo9 O4 81.52(19) 5_565 5_565
O8 Mo9 O34 78.20(19) 5_565 .
O32 Mo9 O31 97.5(2) . .
O32 Mo9 O4 163.3(3) . 5_565
O32 Mo9 O8 97.8(2) . 5_565
O32 Mo9 O34 89.8(3) . .
O33 Mo9 O31 96.8(2) . .
O33 Mo9 O4 92.5(3) . 5_565
O33 Mo9 O8 98.3(2) . 5_565
O33 Mo9 O34 166.0(3) . .
O33 Mo9 O32 104.1(3) . .
Mo4 O16 Mo5 156.3(3) . .
O31 Mo8 O56 86.15(19) . .
O31 Mo8 O27 146.9(2) . .
O31 Mo8 O30 79.1(2) . .
O56 Mo8 O30 78.7(2) . .
O27 Mo8 O56 66.83(17) . .
O27 Mo8 O30 77.2(2) . .
O28 Mo8 O31 104.0(2) . .
O28 Mo8 O56 156.0(3) . .
O28 Mo8 O27 95.2(2) . .
O28 Mo8 O30 81.9(3) . .
O29 Mo8 O31 103.3(3) . .
O29 Mo8 O56 94.9(2) . .
O29 Mo8 O27 97.8(2) . .
O29 Mo8 O30 173.1(3) . .
O29 Mo8 O28 103.5(4) . .
O58 Mo4 O13 76.5(2) . .
O16 Mo4 O58 85.3(2) . .
O16 Mo4 O12 148.9(2) . .
O16 Mo4 O13 78.3(3) . .
O12 Mo4 O58 68.11(17) . .
O12 Mo4 O13 80.0(2) . .
O14 Mo4 O58 94.6(2) . .
O14 Mo4 O16 100.5(3) . .
O14 Mo4 O12 97.5(2) . .
O14 Mo4 O15 103.4(3) . .
O14 Mo4 O13 171.0(3) . .
O15 Mo4 O58 157.5(3) . .
O15 Mo4 O16 104.3(3) . .
O15 Mo4 O12 95.8(2) . .
O15 Mo4 O13 85.4(3) . .
Mo15 O49 Mo18 141.5(2) . .
Mo15 O49 Mo17 111.50(19) . .
Mo17 O49 Mo18 106.58(19) . .
Mo16 O64 Mo6 153.3(2) . .
Mo1 O41 Mo10 86.35(14) . .
Mo14 O60 Mo16 111.3(2) . .
Mo14 O60 Mo12 111.73(19) . .
Mo12 O60 Mo16 90.68(15) . .
Mo14 O52 Mo11 108.8(2) . .
Mo15 O53 Mo14 101.48(16) . .
Mo16 O53 Mo14 100.92(16) . .
Mo16 O53 Mo15 142.5(2) . .
Mo17 O53 Mo14 98.32(16) . .
Mo17 O53 Mo15 103.73(18) . .
Mo17 O53 Mo16 102.35(17) . .
Mo16 O59 Mo12 115.4(2) . .
Mo11 O51 Mo14 98.56(16) . .
Mo11 O51 Mo12 102.19(18) . .
Mo11 O51 Mo13 104.58(18) . .
Mo12 O51 Mo14 100.68(16) . .
Mo13 O51 Mo14 100.67(17) . .
Mo13 O51 Mo12 142.6(2) . .
Mo1 O40 Mo10 123.4(2) . .
Mo15 O43 Mo10 154.1(2) . .
Mo16 O62 Mo17 110.72(19) . .
Mo16 O62 Mo7 140.4(2) . .
Mo17 O62 Mo7 107.55(19) . .
Mo6 O19 Mo5 89.31(16) . .
Mo18 O56 Mo8 133.2(2) . .
Mo17 O56 Mo18 111.7(2) . .
Mo17 O56 Mo8 109.60(19) . .
Mo13 O42 Mo1 154.5(2) . .
Mo12 O63 Mo5 153.2(3) . .
Mo2 O4 Mo9 155.3(3) . 5_565
Mo17 O27 Mo7 112.4(2) . .
Mo17 O27 Mo8 111.6(2) . .
Mo7 O27 Mo8 134.8(2) . .
Mo11 O12 Mo3 111.1(2) . .
Mo11 O12 Mo4 112.2(2) . .
Mo4 O12 Mo3 134.8(2) . .
Mo3 O8 Mo9 156.5(3) . 5_565
Mo18 O37 Mo10 157.0(3) . .
Mo6 O20 Mo5 120.0(3) . .
Mo18 O34 Mo9 153.4(3) . .

loop_
_geom_bond_atom_site_label_1
_geom_bond_atom_site_label_2
_geom_bond_distance
_geom_bond_site_symmetry_2
Mo14 O47 1.879(4) .
Mo14 O54 1.739(4) .
Mo14 O60 1.875(4) .
Mo14 O52 1.730(4) .
Mo14 O53 2.343(4) .
Mo14 O51 2.343(4) .
O23 Mo7 1.861(4) .
O23 Mo6 1.913(5) .
Mo15 O47 2.294(4) .
Mo15 O46 1.909(4) .
Mo15 O49 1.978(4) .
Mo15 O53 2.122(4) .
Mo15 O43 1.749(4) .
Mo15 O48 1.687(5) .
O47 Mo13 2.256(4) .
Mo16 O61 1.693(5) .
Mo16 O64 1.739(4) .
Mo16 O60 2.287(4) .
Mo16 O53 2.120(4) .
Mo16 O59 1.912(4) .
Mo16 O62 1.975(4) .
O44 Mo2 2.090(4) .
O44 Mo11 2.012(4) .
O44 Mo13 1.985(4) .
Mo18 O35 2.350(5) .
Mo18 O49 2.088(4) .
Mo18 O36 1.703(5) .
Mo18 O56 2.015(4) .
Mo18 O37 1.845(5) .
Mo18 O34 1.734(5) .
O54 Mo17 2.343(4) .
Mo2 O7 2.020(5) .
Mo2 O3 1.841(5) .
Mo2 O4 1.727(5) .
Mo2 O6 1.691(5) .
Mo2 O5 2.365(5) .
O7 Mo11 1.965(4) .
O7 Mo3 2.128(5) .
Mo11 O58 1.991(4) .
Mo11 O50 1.661(4) .
Mo11 O52 2.366(4) .
Mo11 O51 2.072(4) .
Mo11 O12 2.015(5) .
O58 Mo12 1.976(5) .
O58 Mo4 2.177(4) .
Mo17 O49 2.014(4) .
Mo17 O53 2.074(4) .
Mo17 O62 1.996(4) .
Mo17 O56 1.959(4) .
Mo17 O55 1.679(5) .
Mo17 O27 2.005(5) .
O22 Mo6 1.694(5) .
Mo10 O38 1.693(5) .
Mo10 O39 1.704(5) .
Mo10 O41 2.477(5) .
Mo10 O40 1.920(5) .
Mo10 O43 2.266(4) .
Mo10 O37 1.925(5) .
Mo12 O60 2.277(4) .
Mo12 O59 1.929(5) .
Mo12 O51 2.129(4) .
Mo12 O63 1.739(4) .
Mo12 O57 1.698(5) .
O24 Mo7 1.705(5) .
Mo7 O62 2.155(4) .
Mo7 O27 2.027(5) .
Mo7 O25 1.703(5) .
Mo7 O26 2.338(6) .
O46 Mo13 1.912(4) .
Mo1 O3 1.927(5) .
Mo1 O41 2.448(4) .
Mo1 O40 1.908(5) .
Mo1 O42 2.261(4) .
Mo1 O1 1.703(5) .
Mo1 O2 1.690(5) .
Mo13 O51 2.108(4) .
Mo13 O42 1.740(4) .
Mo13 O45 1.686(4) .
O31 Mo9 1.930(4) .
O31 Mo8 1.849(5) .
Mo6 O64 2.269(4) .
Mo6 O19 2.376(5) .
Mo6 O21 1.708(5) .
Mo6 O20 1.930(5) .
Mo3 O10 1.691(6) .
Mo3 O12 2.068(5) .
Mo3 O8 1.846(5) .
Mo3 O11 1.716(6) .
Mo3 O9 2.360(5) .
Mo5 O16 1.910(6) .
Mo5 O19 2.390(5) .
Mo5 O63 2.297(5) .
Mo5 O20 1.938(6) .
Mo5 O18 1.706(6) .
Mo5 O17 1.695(6) .
Mo9 O4 2.211(5) 5_565
Mo9 O8 1.936(5) 5_565
Mo9 O34 2.224(5) .
Mo9 O32 1.707(6) .
Mo9 O33 1.693(6) .
O16 Mo4 1.860(6) .
Mo8 O56 2.160(4) .
Mo8 O27 2.066(5) .
Mo8 O30 2.382(6) .
Mo8 O28 1.711(6) .
Mo8 O29 1.698(6) .
Mo4 O12 2.021(4) .
Mo4 O14 1.695(6) .
Mo4 O15 1.696(6) .
Mo4 O13 2.363(6) .
O72 O65 0.72(3) 1_545

loop_
_smtbx_masks_void_nr
_smtbx_masks_void_average_x
_smtbx_masks_void_average_y
_smtbx_masks_void_average_z
_smtbx_masks_void_volume
_smtbx_masks_void_count_electrons
1 0.000 -0.070 0.250 181.1 171.8
2 0.000 0.070 0.750 181.1 172.2
3 0.250 0.250 0.000 152.8 96.0
4 0.250 0.750 0.500 152.8 96.0
5 0.500 0.430 0.250 181.1 171.8
6 0.500 0.570 0.750 181.1 172.2
7 0.750 0.250 0.500 152.8 96.0
8 0.750 0.750 0.000 152.8 96.0
